data_7244065
loop_
_publ_author_name
'Hughes, David S.'
'Bingham, Ann L.'
'Hursthouse, Michael B.'
'Threlfall, Terry L.'
'Bond, Andrew D.'

_publ_section_title
;
 The extensive solid-form landscape of sulfathiazole: geometrical
 similarity and interaction energies
;
_journal_issue 3
_journal_name_full CrystEngComm
_journal_page_first 609
_journal_page_last 619
_journal_paper_doi 10.1039/D1CE01516H
_journal_volume 24
_journal_year 2022
_chemical_formula_moiety 'C9 H9 N3 O2 S2, C4 H7 N'
_chemical_formula_sum 'C13 H16 N4 O2 S2'
_chemical_formula_weight 324.42
_chemical_name_common 'Sulfathiazole, butyronitrile solvate'
_chemical_name_systematic 'Sulfathiazole, butyronitrile (1:1) solvate'
_space_group_crystal_system monoclinic
_space_group_IT_number 14
_space_group_name_Hall '-P 2yn'
_space_group_name_H-M_alt 'P 1 21/n 1'
_atom_sites_solution_hydrogens mixed
_atom_sites_solution_primary dual
_atom_sites_solution_secondary difmap
_audit_creation_method SHELXL-2018/1
_audit_update_record
;
2021-11-08 deposited with the CCDC.	2021-12-10 downloaded from the CCDC.
;
_cell_angle_alpha 90
_cell_angle_beta 96.534(1)
_cell_angle_gamma 90
_cell_formula_units_Z 4
_cell_length_a 8.2478(2)
_cell_length_b 21.0191(6)
_cell_length_c 9.0739(3)
_cell_measurement_reflns_used 5540
_cell_measurement_temperature 150(2)
_cell_measurement_theta_max 40.25
_cell_measurement_theta_min 2.91
_cell_volume 1562.85(8)
_computing_cell_refinement 'HKL Scalepack (Otwinowski & Minor, 1997)'
_computing_data_collection 'COLLECT (Nonius, 1999)'
_computing_data_reduction 'HKL Denzo and Scalepack (Otwinowski & Minor, 1997)'
_computing_molecular_graphics 'Mercury (Macrae et al., 2008)'
_computing_publication_material SHELXL
_computing_structure_refinement 'SHELXL (Sheldrick, 2015)'
_computing_structure_solution 'SHELXT (Sheldrick, 2015)'
_diffrn_ambient_temperature 150(2)
_diffrn_measured_fraction_theta_full 0.987
_diffrn_measured_fraction_theta_max 0.832
_diffrn_measurement_device_type 'Nonius KappaCCD'
_diffrn_measurement_method '\w and \f-scans'
_diffrn_radiation_type MoK\a
_diffrn_radiation_wavelength 0.71073
_diffrn_reflns_av_R_equivalents 0.0471
_diffrn_reflns_av_unetI/netI 0.0675
_diffrn_reflns_Laue_measured_fraction_full 0.987
_diffrn_reflns_Laue_measured_fraction_max 0.832
_diffrn_reflns_limit_h_max 11
_diffrn_reflns_limit_h_min -11
_diffrn_reflns_limit_k_max 28
_diffrn_reflns_limit_k_min -26
_diffrn_reflns_limit_l_max 11
_diffrn_reflns_limit_l_min -8
_diffrn_reflns_number 9149
_diffrn_reflns_point_group_measured_fraction_full 0.987
_diffrn_reflns_point_group_measured_fraction_max 0.832
_diffrn_reflns_theta_full 25.242
_diffrn_reflns_theta_max 30.316
_diffrn_reflns_theta_min 3.545
_diffrn_source 'Enraf Nonius FR591 rotating anode'
_exptl_absorpt_coefficient_mu 0.350
_exptl_absorpt_correction_T_max 0.986
_exptl_absorpt_correction_T_min 0.856
_exptl_absorpt_correction_type multi-scan
_exptl_absorpt_process_details 'SORTAV (Blessing, 1995)'
_exptl_crystal_colour colourless
_exptl_crystal_density_diffrn 1.379
_exptl_crystal_description plate
_exptl_crystal_F_000 680
_exptl_crystal_size_max 0.300
_exptl_crystal_size_mid 0.250
_exptl_crystal_size_min 0.020
_refine_diff_density_max 0.365
_refine_diff_density_min -0.566
_refine_diff_density_rms 0.080
_refine_ls_extinction_method none
_refine_ls_goodness_of_fit_ref 1.041
_refine_ls_hydrogen_treatment mixed
_refine_ls_matrix_type full
_refine_ls_number_parameters 204
_refine_ls_number_reflns 3897
_refine_ls_number_restraints 3
_refine_ls_restrained_S_all 1.041
_refine_ls_R_factor_all 0.0892
_refine_ls_R_factor_gt 0.0537
_refine_ls_shift/su_max 0.000
_refine_ls_shift/su_mean 0.000
_refine_ls_structure_factor_coef Fsqd
_refine_ls_weighting_details 'w=1/[\s^2^(Fo^2^)+(0.0662P)^2^+0.9188P] where P=(Fo^2^+2Fc^2^)/3'
_refine_ls_weighting_scheme calc
_refine_ls_wR_factor_gt 0.1274
_refine_ls_wR_factor_ref 0.1486
_reflns_Friedel_coverage 0.000
_reflns_number_gt 2723
_reflns_number_total 3897
_reflns_threshold_expression 'I > 2\s(I)'
_cod_data_source_file d1ce01516h2.cif
_cod_data_source_block 31
_cod_depositor_comments 'Adding full bibliography for 7244056--7244077.cif.'
_cod_original_sg_symbol_H-M 'P 21/n'
_cod_database_code 7244065
_shelx_space_group_comment
;
The symmetry employed for this shelxl refinement is uniquely defined
by the following loop, which should always be used as a source of
symmetry information in preference to the above space-group names.
They are only intended as comments.
;
_shelx_estimated_absorpt_t_min 0.902
_shelx_estimated_absorpt_t_max 0.993

loop_
_space_group_symop_operation_xyz
'x, y, z'
'-x+1/2, y+1/2, -z+1/2'
'-x, -y, -z'
'x-1/2, -y-1/2, z-1/2'

loop_
_atom_site_label
_atom_site_type_symbol
_atom_site_fract_x
_atom_site_fract_y
_atom_site_fract_z
_atom_site_U_iso_or_equiv
_atom_site_adp_type
_atom_site_occupancy
_atom_site_site_symmetry_order
_atom_site_calc_flag
_atom_site_refinement_flags_posn
_atom_site_refinement_flags_adp
_atom_site_refinement_flags_occupancy
_atom_site_disorder_assembly
_atom_site_disorder_group
S11 S 0.57094(7) 0.14231(3) 0.39754(7) 0.02568(18) Uani 1 1 d . . . . .
S12 S 0.68867(9) 0.13076(3) 0.75613(8) 0.0362(2) Uani 1 1 d . . . . .
O11 O 0.5543(2) 0.12305(8) 0.24377(18) 0.0317(4) Uani 1 1 d . . . . .
O12 O 0.7107(2) 0.18008(8) 0.4517(2) 0.0350(4) Uani 1 1 d . . . . .
N11 N -0.0301(3) 0.27729(11) 0.5102(3) 0.0351(5) Uani 1 1 d D . . . .
H10 H -0.032(4) 0.3039(15) 0.586(3) 0.066(11) Uiso 1 1 d D . . . .
H11 H -0.119(3) 0.2534(14) 0.499(3) 0.056(10) Uiso 1 1 d D . . . .
N12 N 0.5674(2) 0.07631(9) 0.4863(2) 0.0245(4) Uani 1 1 d . . . . .
N13 N 0.5934(3) 0.01827(10) 0.7027(2) 0.0288(5) Uani 1 1 d . . . . .
H17 H 0.553(4) -0.0141(15) 0.652(3) 0.045(9) Uiso 1 1 d . . . . .
C11 C 0.1097(3) 0.24601(11) 0.4865(3) 0.0258(5) Uani 1 1 d . . . . .
C12 C 0.1043(3) 0.19401(11) 0.3892(3) 0.0278(5) Uani 1 1 d . . . . .
H12 H 0.001965 0.179742 0.342079 0.033 Uiso 1 1 calc R U . . .
C13 C 0.2442(3) 0.16348(11) 0.3609(3) 0.0262(5) Uani 1 1 d . . . . .
H13 H 0.238435 0.128368 0.294585 0.031 Uiso 1 1 calc R U . . .
C14 C 0.3958(3) 0.18396(11) 0.4297(3) 0.0237(5) Uani 1 1 d . . . . .
C15 C 0.4040(3) 0.23552(11) 0.5266(3) 0.0255(5) Uani 1 1 d . . . . .
H15 H 0.506527 0.249673 0.573385 0.031 Uiso 1 1 calc R U . . .
C16 C 0.2625(3) 0.26590(11) 0.5543(3) 0.0256(5) Uani 1 1 d . . . . .
H16 H 0.268669 0.301010 0.620639 0.031 Uiso 1 1 calc R U . . .
C17 C 0.6103(3) 0.07304(11) 0.6311(3) 0.0248(5) Uani 1 1 d . . . . .
C18 C 0.6373(3) 0.01982(13) 0.8541(3) 0.0349(6) Uani 1 1 d . . . . .
H18 H 0.630952 -0.015798 0.917654 0.042 Uiso 1 1 calc R U . . .
C19 C 0.6896(4) 0.07693(14) 0.9005(3) 0.0413(7) Uani 1 1 d . . . . .
H19 H 0.723512 0.087077 1.001356 0.050 Uiso 1 1 calc R U . . .
N31 N 0.0937(4) 0.11722(14) 1.0194(3) 0.0607(8) Uani 1 1 d . . . . .
C31 C 0.1335(4) 0.11537(15) 0.9041(4) 0.0475(8) Uani 1 1 d . . . . .
C32 C 0.1818(6) 0.1096(2) 0.7544(5) 0.0790(13) Uani 1 1 d . . . . .
H32A H 0.115635 0.139834 0.689160 0.095 Uiso 1 1 calc R U . . .
H32B H 0.297249 0.122934 0.757621 0.095 Uiso 1 1 calc R U . . .
C33 C 0.1662(8) 0.0493(3) 0.6893(6) 0.114(2) Uani 1 1 d . . . . .
H33A H 0.145239 0.057746 0.581447 0.137 Uiso 1 1 calc R U . . .
H33B H 0.277317 0.030886 0.705365 0.137 Uiso 1 1 calc R U . . .
C34 C 0.0644(7) -0.0002(2) 0.7135(5) 0.0997(18) Uani 1 1 d . . . . .
H34A H 0.116613 -0.040535 0.691962 0.150 Uiso 1 1 calc R U . . .
H34B H -0.038306 0.004287 0.648501 0.150 Uiso 1 1 calc R U . . .
H34C H 0.042066 0.000145 0.817267 0.150 Uiso 1 1 calc R U . . .

loop_
_atom_site_aniso_label
_atom_site_aniso_U_11
_atom_site_aniso_U_22
_atom_site_aniso_U_33
_atom_site_aniso_U_23
_atom_site_aniso_U_13
_atom_site_aniso_U_12
S11 0.0263(3) 0.0234(3) 0.0284(3) 0.0001(2) 0.0074(2) -0.0020(2)
S12 0.0450(4) 0.0295(4) 0.0320(4) -0.0070(3) -0.0046(3) -0.0041(3)
O11 0.0417(10) 0.0301(9) 0.0250(9) 0.0014(7) 0.0119(7) 0.0030(8)
O12 0.0257(9) 0.0294(10) 0.0509(12) -0.0038(8) 0.0091(8) -0.0070(7)
N11 0.0252(11) 0.0326(13) 0.0476(15) -0.0104(11) 0.0050(9) -0.0011(9)
N12 0.0301(10) 0.0198(10) 0.0234(10) -0.0013(8) 0.0016(8) -0.0017(8)
N13 0.0349(11) 0.0244(11) 0.0257(11) -0.0004(9) -0.0023(9) 0.0013(9)
C11 0.0272(12) 0.0235(12) 0.0269(13) 0.0023(10) 0.0045(9) -0.0006(9)
C12 0.0265(12) 0.0277(13) 0.0279(13) -0.0022(10) -0.0026(9) -0.0027(10)
C13 0.0308(12) 0.0242(12) 0.0230(12) -0.0044(9) 0.0007(9) -0.0019(10)
C14 0.0260(11) 0.0212(12) 0.0240(12) 0.0029(9) 0.0032(9) -0.0012(9)
C15 0.0256(11) 0.0221(12) 0.0281(13) -0.0015(10) 0.0008(9) -0.0035(9)
C16 0.0299(12) 0.0192(12) 0.0270(12) -0.0043(9) 0.0009(9) -0.0019(9)
C17 0.0210(10) 0.0226(12) 0.0307(13) -0.0032(10) 0.0026(9) 0.0020(9)
C18 0.0438(15) 0.0358(15) 0.0235(13) 0.0026(11) -0.0028(11) 0.0044(12)
C19 0.0549(17) 0.0402(16) 0.0263(14) -0.0039(12) -0.0068(12) 0.0020(13)
N31 0.073(2) 0.0580(19) 0.0479(17) -0.0110(15) -0.0085(15) 0.0021(15)
C31 0.0472(17) 0.0391(17) 0.053(2) 0.0010(15) -0.0074(15) -0.0038(14)
C32 0.114(4) 0.067(3) 0.062(3) 0.011(2) 0.036(2) -0.023(2)
C33 0.148(5) 0.123(4) 0.085(3) -0.042(3) 0.076(3) -0.065(4)
C34 0.157(5) 0.068(3) 0.086(3) -0.025(2) 0.064(3) -0.019(3)

loop_
_atom_type_symbol
_atom_type_description
_atom_type_scat_dispersion_real
_atom_type_scat_dispersion_imag
_atom_type_scat_source
C C 0.0033 0.0016 'International Tables Vol C Tables 4.2.6.8 and 6.1.1.4'
H H 0.0000 0.0000 'International Tables Vol C Tables 4.2.6.8 and 6.1.1.4'
N N 0.0061 0.0033 'International Tables Vol C Tables 4.2.6.8 and 6.1.1.4'
O O 0.0106 0.0060 'International Tables Vol C Tables 4.2.6.8 and 6.1.1.4'
S S 0.1246 0.1234 'International Tables Vol C Tables 4.2.6.8 and 6.1.1.4'

loop_
_geom_angle_atom_site_label_1
_geom_angle_atom_site_label_2
_geom_angle_atom_site_label_3
_geom_angle
_geom_angle_site_symmetry_1
_geom_angle_site_symmetry_3
_geom_angle_publ_flag
O12 S11 O11 117.95(11) . . ?
O12 S11 N12 111.40(11) . . ?
O11 S11 N12 103.73(10) . . ?
O12 S11 C14 108.24(11) . . ?
O11 S11 C14 108.24(11) . . ?
N12 S11 C14 106.70(11) . . ?
C19 S12 C17 90.40(13) . . ?
C11 N11 H10 121(2) . . ?
C11 N11 H11 114(2) . . ?
H10 N11 H11 111.3(16) . . ?
C17 N12 S11 121.67(16) . . ?
C17 N13 C18 115.6(2) . . ?
C17 N13 H17 118(2) . . ?
C18 N13 H17 126(2) . . ?
N11 C11 C16 121.4(2) . . ?
N11 C11 C12 120.5(2) . . ?
C16 C11 C12 118.1(2) . . ?
C13 C12 C11 121.0(2) . . ?
C13 C12 H12 119.5 . . ?
C11 C12 H12 119.5 . . ?
C12 C13 C14 120.1(2) . . ?
C12 C13 H13 120.0 . . ?
C14 C13 H13 120.0 . . ?
C15 C14 C13 119.8(2) . . ?
C15 C14 S11 121.01(18) . . ?
C13 C14 S11 119.10(18) . . ?
C16 C15 C14 119.6(2) . . ?
C16 C15 H15 120.2 . . ?
C14 C15 H15 120.2 . . ?
C15 C16 C11 121.3(2) . . ?
C15 C16 H16 119.4 . . ?
C11 C16 H16 119.4 . . ?
N12 C17 N13 119.8(2) . . ?
N12 C17 S12 130.59(18) . . ?
N13 C17 S12 109.65(18) . . ?
C19 C18 N13 112.1(2) . . ?
C19 C18 H18 124.0 . . ?
N13 C18 H18 124.0 . . ?
C18 C19 S12 112.2(2) . . ?
C18 C19 H19 123.9 . . ?
S12 C19 H19 123.9 . . ?
N31 C31 C32 177.0(4) . . ?
C33 C32 C31 116.5(3) . . ?
C33 C32 H32A 108.2 . . ?
C31 C32 H32A 108.2 . . ?
C33 C32 H32B 108.2 . . ?
C31 C32 H32B 108.2 . . ?
H32A C32 H32B 107.3 . . ?
C34 C33 C32 130.5(4) . . ?
C34 C33 H33A 104.7 . . ?
C32 C33 H33A 104.7 . . ?
C34 C33 H33B 104.7 . . ?
C32 C33 H33B 104.7 . . ?
H33A C33 H33B 105.7 . . ?
C33 C34 H34A 109.5 . . ?
C33 C34 H34B 109.5 . . ?
H34A C34 H34B 109.5 . . ?
C33 C34 H34C 109.5 . . ?
H34A C34 H34C 109.5 . . ?
H34B C34 H34C 109.5 . . ?

loop_
_geom_bond_atom_site_label_1
_geom_bond_atom_site_label_2
_geom_bond_distance
_geom_bond_site_symmetry_2
_geom_bond_publ_flag
S11 O12 1.4393(18) . ?
S11 O11 1.4444(18) . ?
S11 N12 1.606(2) . ?
S11 C14 1.742(2) . ?
S12 C19 1.731(3) . ?
S12 C17 1.735(2) . ?
N11 C11 1.365(3) . ?
N11 H10 0.88(2) . ?
N11 H11 0.88(2) . ?
N12 C17 1.323(3) . ?
N13 C17 1.337(3) . ?
N13 C18 1.381(3) . ?
N13 H17 0.87(3) . ?
C11 C16 1.402(3) . ?
C11 C12 1.403(3) . ?
C12 C13 1.370(3) . ?
C12 H12 0.9500 . ?
C13 C14 1.400(3) . ?
C13 H13 0.9500 . ?
C14 C15 1.393(3) . ?
C15 C16 1.378(3) . ?
C15 H15 0.9500 . ?
C16 H16 0.9500 . ?
C18 C19 1.328(4) . ?
C18 H18 0.9500 . ?
C19 H19 0.9500 . ?
N31 C31 1.132(4) . ?
C31 C32 1.463(5) . ?
C32 C33 1.397(6) . ?
C32 H32A 0.9900 . ?
C32 H32B 0.9900 . ?
C33 C34 1.371(6) . ?
C33 H33A 0.9900 . ?
C33 H33B 0.9900 . ?
C34 H34A 0.9800 . ?
C34 H34B 0.9800 . ?
C34 H34C 0.9800 . ?

loop_
_geom_hbond_atom_site_label_D
_geom_hbond_atom_site_label_H
_geom_hbond_atom_site_label_A
_geom_hbond_distance_DH
_geom_hbond_distance_HA
_geom_hbond_distance_DA
_geom_hbond_angle_DHA
_geom_hbond_site_symmetry_A
_geom_hbond_publ_flag
N11 H10 O11 0.88(2) 2.17(2) 3.005(3) 158(3) 4_566 yes
N11 H11 O12 0.88(2) 2.10(2) 2.961(3) 165(3) 1_455 yes
N13 H17 O11 0.87(3) 2.67(3) 3.267(3) 127(2) 3_656 yes
N13 H17 N12 0.87(3) 2.00(3) 2.852(3) 169(3) 3_656 yes

loop_
_geom_torsion_atom_site_label_1
_geom_torsion_atom_site_label_2
_geom_torsion_atom_site_label_3
_geom_torsion_atom_site_label_4
_geom_torsion
_geom_torsion_site_symmetry_1
_geom_torsion_site_symmetry_2
_geom_torsion_site_symmetry_3
_geom_torsion_site_symmetry_4
_geom_torsion_publ_flag
O12 S11 N12 C17 39.1(2) . . . . ?
O11 S11 N12 C17 166.95(18) . . . . ?
C14 S11 N12 C17 -78.9(2) . . . . ?
N11 C11 C12 C13 177.9(2) . . . . ?
C16 C11 C12 C13 0.0(4) . . . . ?
C11 C12 C13 C14 0.1(4) . . . . ?
C12 C13 C14 C15 -0.1(4) . . . . ?
C12 C13 C14 S11 177.44(18) . . . . ?
O12 S11 C14 C15 -15.2(2) . . . . ?
O11 S11 C14 C15 -144.12(19) . . . . ?
N12 S11 C14 C15 104.8(2) . . . . ?
O12 S11 C14 C13 167.26(18) . . . . ?
O11 S11 C14 C13 38.3(2) . . . . ?
N12 S11 C14 C13 -72.8(2) . . . . ?
C13 C14 C15 C16 0.1(3) . . . . ?
S11 C14 C15 C16 -177.38(18) . . . . ?
C14 C15 C16 C11 -0.1(4) . . . . ?
N11 C11 C16 C15 -177.9(2) . . . . ?
C12 C11 C16 C15 0.1(4) . . . . ?
S11 N12 C17 N13 174.71(17) . . . . ?
S11 N12 C17 S12 -4.5(3) . . . . ?
C18 N13 C17 N12 -178.4(2) . . . . ?
C18 N13 C17 S12 1.0(3) . . . . ?
C19 S12 C17 N12 178.1(2) . . . . ?
C19 S12 C17 N13 -1.25(19) . . . . ?
C17 N13 C18 C19 -0.1(3) . . . . ?
N13 C18 C19 S12 -0.9(3) . . . . ?
C17 S12 C19 C18 1.2(2) . . . . ?
C31 C32 C33 C34 26.0(10) . . . . ?
